data_4000820
loop_
_publ_author_name
'Wang, Siyi'
'Hall, Lincoln'
'Diev, Vyacheslav V.'
'Haiges, Ralf'
'Wei, Guodan'
'Xiao, Xin'
'Djurovich, Peter I.'
'Forrest, Stephen R.'
'Thompson, Mark E.'

_publ_section_title
;
 N,N-Diarylanilinosquaraines and Their Application to Organic
 Photovoltaics
;
_journal_issue 21
_journal_name_full 'Chemistry of Materials'
_journal_page_first 4789
_journal_paper_doi 10.1021/cm2020803
_journal_volume 23
_journal_year 2011
_chemical_formula_moiety 'C32 H44 N2 O6'
_chemical_formula_sum 'C32 H44 N2 O6'
_chemical_formula_weight 552.69
_chemical_name_systematic
; 
 ? 
;
_space_group_IT_number 14
_symmetry_cell_setting monoclinic
_symmetry_space_group_name_Hall '-P 2yn'
_symmetry_space_group_name_H-M 'P 1 21/n 1'
_atom_sites_solution_hydrogens geom
_atom_sites_solution_primary direct
_atom_sites_solution_secondary difmap
_audit_creation_method SHELXL-97
_cell_angle_alpha 90.00
_cell_angle_beta 92.406(4)
_cell_angle_gamma 90.00
_cell_formula_units_Z 2
_cell_length_a 6.2034(16)
_cell_length_b 16.478(4)
_cell_length_c 14.518(4)
_cell_measurement_reflns_used 2416
_cell_measurement_temperature 143(2)
_cell_measurement_theta_max 25.69
_cell_measurement_theta_min 2.47
_cell_volume 1482.7(7)
_computing_cell_refinement 'Bruker SMART V5.632'
_computing_data_collection 'Bruker SMART V5.632'
_computing_data_reduction 'Bruker SAINT V6.02A'
_computing_molecular_graphics 'Bruker SHELXTL'
_computing_publication_material 'Bruker SHELXTL'
_computing_structure_refinement 'SHELXL-97 (Sheldrick, 1997)'
_computing_structure_solution 'SHELXS-97 (Sheldrick, 1990)'
_diffrn_ambient_temperature 143(2)
_diffrn_measured_fraction_theta_full 0.984
_diffrn_measured_fraction_theta_max 0.984
_diffrn_measurement_device_type 'Bruker APEX CCD area detector'
_diffrn_measurement_method 'phi and omega scans'
_diffrn_radiation_monochromator graphite
_diffrn_radiation_source 'fine-focus sealed tube'
_diffrn_radiation_type MoK\a
_diffrn_radiation_wavelength 0.71073
_diffrn_reflns_av_R_equivalents 0.0508
_diffrn_reflns_av_sigmaI/netI 0.0704
_diffrn_reflns_limit_h_max 8
_diffrn_reflns_limit_h_min -8
_diffrn_reflns_limit_k_max 20
_diffrn_reflns_limit_k_min -21
_diffrn_reflns_limit_l_max 18
_diffrn_reflns_limit_l_min -18
_diffrn_reflns_number 12527
_diffrn_reflns_theta_full 27.52
_diffrn_reflns_theta_max 27.52
_diffrn_reflns_theta_min 1.87
_exptl_absorpt_coefficient_mu 0.085
_exptl_absorpt_correction_T_max 0.96
_exptl_absorpt_correction_T_min 0.76
_exptl_absorpt_correction_type multi-scan
_exptl_absorpt_process_details 'Bruker SADABS V2.10'
_exptl_crystal_colour green
_exptl_crystal_density_diffrn 1.238
_exptl_crystal_density_method 'not measured'
_exptl_crystal_description prism
_exptl_crystal_F_000 596
_exptl_crystal_size_max 0.33
_exptl_crystal_size_mid 0.09
_exptl_crystal_size_min 0.05
_refine_diff_density_max 0.218
_refine_diff_density_min -0.184
_refine_diff_density_rms 0.041
_refine_ls_extinction_method none
_refine_ls_goodness_of_fit_ref 1.014
_refine_ls_hydrogen_treatment mixed
_refine_ls_matrix_type full
_refine_ls_number_parameters 193
_refine_ls_number_reflns 3349
_refine_ls_number_restraints 0
_refine_ls_restrained_S_all 1.014
_refine_ls_R_factor_all 0.0890
_refine_ls_R_factor_gt 0.0477
_refine_ls_shift/su_max 0.001
_refine_ls_shift/su_mean 0.000
_refine_ls_structure_factor_coef Fsqd
_refine_ls_weighting_details 'calc w=1/[\s^2^(Fo^2^)+(0.0481P)^2^+0.0332P] where P=(Fo^2^+2Fc^2^)/3'
_refine_ls_weighting_scheme calc
_refine_ls_wR_factor_gt 0.1021
_refine_ls_wR_factor_ref 0.1147
_reflns_number_gt 2129
_reflns_number_total 3349
_reflns_threshold_expression >2sigma(I)
_cod_data_source_file cm2020803_si_002.cif
_cod_data_source_block siyi1m
_cod_depositor_comments
;
The following automatic conversions were performed:

'_symmetry_cell_setting' value 'Monoclinic' changed to 'monoclinic'
according to /home/saulius/struct/CIF-dictionaries/cif_core.dic
dictionary named 'cif_core.dic' version 2.4.1 from 2010-06-29.

Automatic conversion script
Id: cif_fix_values 1715 2011-07-08 13:25:40Z adriana 
;
_cod_original_cell_volume 1482.7(6)
_cod_original_sg_symbol_H-M P2(1)/n
_cod_database_code 4000820

loop_
_symmetry_equiv_pos_as_xyz
'x, y, z'
'-x+1/2, y+1/2, -z+1/2'
'-x, -y, -z'
'x-1/2, -y-1/2, z-1/2'

loop_
_atom_site_label
_atom_site_type_symbol
_atom_site_fract_x
_atom_site_fract_y
_atom_site_fract_z
_atom_site_U_iso_or_equiv
_atom_site_adp_type
_atom_site_occupancy
_atom_site_symmetry_multiplicity
_atom_site_calc_flag
_atom_site_refinement_flags
C1 C 1.1105(2) 0.04358(9) 1.01387(10) 0.0280(4) Uani 1 1 d .
C2 C 0.9063(2) 0.04165(9) 0.96072(10) 0.0263(4) Uani 1 1 d .
C3 C 0.7816(2) 0.09667(9) 0.90754(10) 0.0263(4) Uani 1 1 d .
C4 C 0.8529(2) 0.17783(9) 0.89079(10) 0.0264(4) Uani 1 1 d .
C5 C 0.7310(2) 0.23187(9) 0.83961(10) 0.0287(4) Uani 1 1 d .
H5 H 0.7847 0.2851 0.8304 0.034 Uiso 1 1 calc R
C6 C 0.5272(3) 0.21024(9) 0.80006(10) 0.0279(4) Uani 1 1 d .
C7 C 0.4547(2) 0.12975(9) 0.81363(10) 0.0296(4) Uani 1 1 d .
H7 H 0.3197 0.1132 0.7866 0.036 Uiso 1 1 calc R
C8 C 0.5757(2) 0.07547(9) 0.86491(10) 0.0293(4) Uani 1 1 d .
C9 C 0.4832(3) 0.34893(9) 0.73920(11) 0.0334(4) Uani 1 1 d .
H9A H 0.3987 0.3740 0.6873 0.040 Uiso 1 1 calc R
H9B H 0.6357 0.3470 0.7218 0.040 Uiso 1 1 calc R
C10 C 0.4676(3) 0.40328(10) 0.82385(12) 0.0358(4) Uani 1 1 d .
H10 H 0.5529 0.3773 0.8759 0.043 Uiso 1 1 calc R
C11 C 0.2365(3) 0.41286(11) 0.85322(13) 0.0447(5) Uani 1 1 d .
H11A H 0.2345 0.4473 0.9082 0.067 Uiso 1 1 calc R
H11B H 0.1769 0.3594 0.8672 0.067 Uiso 1 1 calc R
H11C H 0.1494 0.4381 0.8032 0.067 Uiso 1 1 calc R
C12 C 0.5706(3) 0.48502(11) 0.80397(15) 0.0553(6) Uani 1 1 d .
H12A H 0.4913 0.5112 0.7523 0.083 Uiso 1 1 calc R
H12B H 0.7210 0.4768 0.7881 0.083 Uiso 1 1 calc R
H12C H 0.5657 0.5196 0.8587 0.083 Uiso 1 1 calc R
C13 C 0.1956(3) 0.24717(10) 0.70721(11) 0.0320(4) Uani 1 1 d .
H13A H 0.0978 0.2934 0.7176 0.038 Uiso 1 1 calc R
H13B H 0.1351 0.1991 0.7378 0.038 Uiso 1 1 calc R
C14 C 0.1981(3) 0.23067(10) 0.60363(11) 0.0348(4) Uani 1 1 d .
H14 H 0.2538 0.2804 0.5731 0.042 Uiso 1 1 calc R
C15 C 0.3426(3) 0.15985(11) 0.57944(12) 0.0434(5) Uani 1 1 d .
H15A H 0.2862 0.1097 0.6057 0.065 Uiso 1 1 calc R
H15B H 0.4892 0.1696 0.6048 0.065 Uiso 1 1 calc R
H15C H 0.3454 0.1545 0.5123 0.065 Uiso 1 1 calc R
C16 C -0.0336(3) 0.21704(11) 0.56807(12) 0.0446(5) Uani 1 1 d .
H16A H -0.0382 0.2144 0.5006 0.067 Uiso 1 1 calc R
H16B H -0.1241 0.2620 0.5879 0.067 Uiso 1 1 calc R
H16C H -0.0874 0.1659 0.5929 0.067 Uiso 1 1 calc R
N1 N 0.4066(2) 0.26544(8) 0.75114(9) 0.0306(3) Uani 1 1 d .
O1 O 1.24606(17) 0.09803(6) 1.03239(7) 0.0348(3) Uani 1 1 d .
O2 O 1.04568(18) 0.20629(6) 0.92402(8) 0.0331(3) Uani 1 1 d .
O3 O 0.48807(18) 0.00039(7) 0.87398(8) 0.0372(3) Uani 1 1 d .
H1 H 1.121(3) 0.1708(12) 0.9601(14) 0.063(6) Uiso 1 1 d .
H2 H 0.579(4) -0.0388(12) 0.9121(15) 0.077(7) Uiso 1 1 d .

loop_
_atom_site_aniso_label
_atom_site_aniso_U_11
_atom_site_aniso_U_22
_atom_site_aniso_U_33
_atom_site_aniso_U_23
_atom_site_aniso_U_13
_atom_site_aniso_U_12
C1 0.0301(9) 0.0259(8) 0.0279(8) -0.0019(7) 0.0016(7) -0.0003(7)
C2 0.0282(9) 0.0243(8) 0.0264(8) -0.0014(6) 0.0022(7) 0.0007(7)
C3 0.0295(9) 0.0228(8) 0.0267(8) -0.0012(6) 0.0024(7) 0.0020(7)
C4 0.0243(8) 0.0275(8) 0.0275(8) -0.0021(7) 0.0015(7) 0.0003(7)
C5 0.0308(9) 0.0235(8) 0.0321(9) 0.0012(7) 0.0037(7) 0.0006(7)
C6 0.0320(9) 0.0281(9) 0.0239(8) 0.0012(6) 0.0027(7) 0.0030(7)
C7 0.0272(9) 0.0293(9) 0.0319(9) 0.0008(7) -0.0037(7) -0.0009(7)
C8 0.0329(9) 0.0254(8) 0.0297(9) -0.0011(7) 0.0013(7) -0.0015(7)
C9 0.0339(10) 0.0312(9) 0.0349(9) 0.0101(7) 0.0008(7) 0.0041(7)
C10 0.0379(10) 0.0268(9) 0.0425(10) 0.0044(7) 0.0007(8) 0.0037(7)
C11 0.0461(11) 0.0382(11) 0.0505(11) 0.0003(8) 0.0085(9) 0.0027(8)
C12 0.0554(13) 0.0340(11) 0.0772(15) 0.0002(10) 0.0116(11) -0.0041(9)
C13 0.0283(9) 0.0338(9) 0.0337(9) 0.0070(7) -0.0018(7) 0.0036(7)
C14 0.0388(10) 0.0322(9) 0.0331(9) 0.0045(7) -0.0007(8) -0.0006(8)
C15 0.0428(11) 0.0481(11) 0.0394(10) -0.0022(9) 0.0015(8) 0.0063(9)
C16 0.0458(11) 0.0432(11) 0.0436(11) -0.0008(8) -0.0106(9) 0.0079(8)
N1 0.0310(8) 0.0284(7) 0.0321(7) 0.0043(6) -0.0009(6) 0.0022(6)
O1 0.0369(7) 0.0250(6) 0.0418(7) 0.0023(5) -0.0088(5) -0.0036(5)
O2 0.0288(7) 0.0271(6) 0.0430(7) 0.0059(5) -0.0041(5) -0.0010(5)
O3 0.0355(7) 0.0263(6) 0.0488(7) 0.0046(5) -0.0101(6) -0.0054(5)

loop_
_atom_type_symbol
_atom_type_description
_atom_type_scat_dispersion_real
_atom_type_scat_dispersion_imag
_atom_type_scat_source
C C 0.0033 0.0016 'International Tables Vol C Tables 4.2.6.8 and 6.1.1.4'
H H 0.0000 0.0000 'International Tables Vol C Tables 4.2.6.8 and 6.1.1.4'
N N 0.0061 0.0033 'International Tables Vol C Tables 4.2.6.8 and 6.1.1.4'
O O 0.0106 0.0060 'International Tables Vol C Tables 4.2.6.8 and 6.1.1.4'

loop_
_geom_angle_atom_site_label_1
_geom_angle_atom_site_label_2
_geom_angle_atom_site_label_3
_geom_angle
_geom_angle_site_symmetry_1
_geom_angle_site_symmetry_3
O1 C1 C2 133.77(14) . .
O1 C1 C2 133.73(14) . 3_757
C2 C1 C2 92.49(12) . 3_757
O1 C1 C1 178.98(17) . 3_757
C2 C1 C1 46.27(8) . 3_757
C2 C1 C1 46.22(8) 3_757 3_757
C3 C2 C1 136.50(14) . .
C3 C2 C1 135.98(14) . 3_757
C1 C2 C1 87.51(12) . 3_757
C2 C3 C4 122.00(13) . .
C2 C3 C8 122.62(14) . .
C4 C3 C8 115.38(13) . .
O2 C4 C5 115.33(14) . .
O2 C4 C3 122.49(13) . .
C5 C4 C3 122.18(14) . .
C4 C5 C6 121.45(14) . .
N1 C6 C5 120.50(14) . .
N1 C6 C7 121.90(14) . .
C5 C6 C7 117.61(13) . .
C8 C7 C6 121.20(14) . .
O3 C8 C7 115.80(13) . .
O3 C8 C3 122.04(13) . .
C7 C8 C3 122.15(14) . .
N1 C9 C10 115.01(13) . .
C11 C10 C12 111.66(14) . .
C11 C10 C9 112.27(14) . .
C12 C10 C9 108.95(15) . .
N1 C13 C14 114.81(13) . .
C15 C14 C16 111.42(14) . .
C15 C14 C13 113.19(13) . .
C16 C14 C13 108.13(14) . .
C6 N1 C13 123.57(13) . .
C6 N1 C9 120.99(13) . .
C13 N1 C9 115.44(12) . .

loop_
_geom_bond_atom_site_label_1
_geom_bond_atom_site_label_2
_geom_bond_distance
_geom_bond_site_symmetry_2
C1 O1 1.2514(17) .
C1 C2 1.456(2) .
C1 C2 1.457(2) 3_757
C1 C1 2.014(3) 3_757
C2 C3 1.4023(19) .
C2 C1 1.457(2) 3_757
C3 C4 1.432(2) .
C3 C8 1.439(2) .
C4 O2 1.3544(18) .
C4 C5 1.367(2) .
C5 C6 1.413(2) .
C6 N1 1.3590(19) .
C6 C7 1.417(2) .
C7 C8 1.368(2) .
C8 O3 1.3599(18) .
C9 N1 1.468(2) .
C9 C10 1.527(2) .
C10 C11 1.521(2) .
C10 C12 1.523(2) .
C13 N1 1.463(2) .
C13 C14 1.529(2) .
C14 C15 1.521(2) .
C14 C16 1.523(2) .
